data_4064086
loop_
_publ_author_name
'Takemoto, Shin'
'Kobayashi, Tomoharu'
'Ito, Takahiro'
'Inui, Akira'
'Karitani, Kenji'
'Katagiri, Sayuri'
'Masuhara, Yusaku'
'Matsuzaka, Hiroyuki'

_publ_section_title
;
 Synthesis and Reactivity of Coordinatively Unsaturated Dinuclear
 Ruthenium Bridging Imido Complexes
;
_journal_issue 8
_journal_name_full Organometallics
_journal_page_first 2160
_journal_paper_doi 10.1021/om1011227
_journal_volume 30
_journal_year 2011
_chemical_formula_sum 'C38 H55 N3 Ru2'
_chemical_formula_weight 755.99
_space_group_IT_number 14
_symmetry_cell_setting monoclinic
_symmetry_space_group_name_Hall '-P 2ybc'
_symmetry_space_group_name_H-M 'P 1 21/c 1'
_atom_sites_solution_hydrogens geom
_atom_sites_solution_primary direct
_atom_sites_solution_secondary difmap
_audit_creation_method SHELXL-97
_cell_angle_alpha 90.00
_cell_angle_beta 93.921(12)
_cell_angle_gamma 90.00
_cell_formula_units_Z 4
_cell_length_a 10.463(3)
_cell_length_b 18.375(5)
_cell_length_c 19.380(5)
_cell_measurement_temperature 296(2)
_cell_volume 3717.2(18)
_computing_cell_refinement 'rigaku process auto'
_computing_data_collection 'rigaku process auto'
_computing_data_reduction 'rigaku process auto'
_computing_structure_refinement 'SHELXL-97 (Sheldrick, 1997)'
_computing_structure_solution 'SHELXS-97 (Sheldrick, 1990)'
_diffrn_ambient_temperature 296(2)
_diffrn_measured_fraction_theta_full 0.988
_diffrn_measured_fraction_theta_max 0.988
_diffrn_measurement_device_type 'rigaku raxis rapid'
_diffrn_radiation_monochromator graphite
_diffrn_radiation_source 'fine-focus sealed tube'
_diffrn_radiation_type MoK\a
_diffrn_radiation_wavelength 0.71075
_diffrn_reflns_av_R_equivalents 0.0354
_diffrn_reflns_av_sigmaI/netI 0.0293
_diffrn_reflns_limit_h_max 13
_diffrn_reflns_limit_h_min -13
_diffrn_reflns_limit_k_max 23
_diffrn_reflns_limit_k_min -23
_diffrn_reflns_limit_l_max 25
_diffrn_reflns_limit_l_min -25
_diffrn_reflns_number 35462
_diffrn_reflns_theta_full 27.48
_diffrn_reflns_theta_max 27.48
_diffrn_reflns_theta_min 3.06
_exptl_absorpt_coefficient_mu 0.840
_exptl_absorpt_correction_T_max 0.8499
_exptl_absorpt_correction_T_min 0.6786
_exptl_absorpt_correction_type empirical
_exptl_absorpt_process_details abscor
_exptl_crystal_colour brown
_exptl_crystal_density_diffrn 1.351
_exptl_crystal_density_method 'not measured'
_exptl_crystal_description block
_exptl_crystal_F_000 1568
_exptl_crystal_size_max 0.50
_exptl_crystal_size_mid 0.30
_exptl_crystal_size_min 0.20
_refine_diff_density_max 0.735
_refine_diff_density_min -0.269
_refine_diff_density_rms 0.076
_refine_ls_extinction_method none
_refine_ls_goodness_of_fit_ref 1.035
_refine_ls_hydrogen_treatment mixed
_refine_ls_matrix_type full
_refine_ls_number_parameters 396
_refine_ls_number_reflns 8423
_refine_ls_number_restraints 0
_refine_ls_restrained_S_all 1.035
_refine_ls_R_factor_all 0.0449
_refine_ls_R_factor_gt 0.0328
_refine_ls_shift/su_max 0.001
_refine_ls_shift/su_mean 0.000
_refine_ls_structure_factor_coef Fsqd
_refine_ls_weighting_details 'calc w=1/[\s^2^(Fo^2^)+(0.0489P)^2^+0.7797P] where P=(Fo^2^+2Fc^2^)/3'
_refine_ls_weighting_scheme calc
_refine_ls_wR_factor_gt 0.0825
_refine_ls_wR_factor_ref 0.0890
_reflns_number_gt 6676
_reflns_number_total 8423
_reflns_threshold_expression >2sigma(I)
_cod_data_source_file om1011227_si_002.cif
_cod_data_source_block 4e
_cod_depositor_comments
;
The following automatic conversions were performed:
'_atom_site_symetry_multiplicity' tag replaced with
'_atom_site_symmetry_multiplicity'.

Automatic conversion script
Id: cif_correct_tags 1440 2010-10-19 06:21:57Z saulius 
;
_cod_original_cell_volume 3717.1(16)
_cod_original_sg_symbol_H-M P21/c
_cod_database_code 4064086

loop_
_symmetry_equiv_pos_as_xyz
'x, y, z'
'-x, y+1/2, -z+1/2'
'-x, -y, -z'
'x, -y-1/2, z-1/2'

loop_
_atom_site_label
_atom_site_type_symbol
_atom_site_fract_x
_atom_site_fract_y
_atom_site_fract_z
_atom_site_U_iso_or_equiv
_atom_site_adp_type
_atom_site_occupancy
_atom_site_symmetry_multiplicity
_atom_site_calc_flag
_atom_site_refinement_flags
Ru1 Ru 0.930493(18) 0.122935(11) 0.240633(10) 0.03917(7) Uani 1 1 d .
Ru2 Ru 0.770890(18) 0.129013(10) 0.342793(9) 0.03651(7) Uani 1 1 d .
N1 N 0.76553(18) 0.18080(10) 0.25056(10) 0.0377(4) Uani 1 1 d .
N2 N 0.7891(2) 0.01380(13) 0.14553(12) 0.0569(6) Uani 1 1 d .
N3 N 0.6011(2) -0.00183(12) 0.30533(13) 0.0575(6) Uani 1 1 d .
C1 C 0.9105(2) 0.05721(14) 0.32288(13) 0.0437(5) Uani 1 1 d .
C2 C 0.9596(3) -0.00278(18) 0.3499(2) 0.0652(8) Uani 1 1 d .
C3 C 0.8361(2) 0.05482(13) 0.18428(12) 0.0413(5) Uani 1 1 d .
C4 C 0.6661(2) 0.04889(13) 0.31546(12) 0.0431(5) Uani 1 1 d .
C5 C 0.7116(3) -0.01381(17) 0.08600(15) 0.0585(7) Uani 1 1 d .
C6 C 0.7471(4) 0.0290(2) 0.02298(17) 0.0881(12) Uani 1 1 d .
H6A H 0.7273 0.0795 0.0291 0.132 Uiso 1 1 calc R
H6B H 0.6994 0.0108 -0.0175 0.132 Uiso 1 1 calc R
H6C H 0.8372 0.0238 0.0175 0.132 Uiso 1 1 calc R
C7 C 0.7406(4) -0.0939(2) 0.0779(2) 0.0997(14) Uani 1 1 d .
H7A H 0.8295 -0.0999 0.0696 0.149 Uiso 1 1 calc R
H7B H 0.6885 -0.1132 0.0395 0.149 Uiso 1 1 calc R
H7C H 0.7224 -0.1193 0.1193 0.149 Uiso 1 1 calc R
C8 C 0.5724(3) -0.0013(2) 0.09976(19) 0.0809(10) Uani 1 1 d .
H8A H 0.5572 0.0499 0.1045 0.121 Uiso 1 1 calc R
H8B H 0.5536 -0.0258 0.1416 0.121 Uiso 1 1 calc R
H8C H 0.5184 -0.0201 0.0619 0.121 Uiso 1 1 calc R
C9 C 0.5709(3) -0.07827(16) 0.31878(18) 0.0645(8) Uani 1 1 d .
C10 C 0.6465(5) -0.1244(2) 0.2716(3) 0.1040(16) Uani 1 1 d .
H10A H 0.6192 -0.1141 0.2243 0.156 Uiso 1 1 calc R
H10B H 0.6322 -0.1750 0.2810 0.156 Uiso 1 1 calc R
H10C H 0.7360 -0.1136 0.2794 0.156 Uiso 1 1 calc R
C11 C 0.4344(4) -0.0913(3) 0.3030(5) 0.184(4) Uani 1 1 d .
H11A H 0.4124 -0.0800 0.2553 0.277 Uiso 1 1 calc R
H11B H 0.3858 -0.0610 0.3319 0.277 Uiso 1 1 calc R
H11C H 0.4154 -0.1415 0.3115 0.277 Uiso 1 1 calc R
C12 C 0.6120(9) -0.0947(3) 0.3914(3) 0.236(5) Uani 1 1 d .
H12A H 0.7023 -0.0857 0.3991 0.354 Uiso 1 1 calc R
H12B H 0.5945 -0.1448 0.4009 0.354 Uiso 1 1 calc R
H12C H 0.5661 -0.0642 0.4214 0.354 Uiso 1 1 calc R
C13 C 0.6643(2) 0.18458(12) 0.20175(12) 0.0401(5) Uani 1 1 d .
C14 C 0.6844(3) 0.20441(15) 0.13296(14) 0.0534(7) Uani 1 1 d .
H14 H 0.7676 0.2119 0.1205 0.064 Uiso 1 1 calc R
C15 C 0.5835(3) 0.21300(17) 0.08353(15) 0.0647(8) Uani 1 1 d .
H15 H 0.6004 0.2262 0.0387 0.078 Uiso 1 1 calc R
C16 C 0.4602(3) 0.20254(17) 0.09936(17) 0.0664(8) Uani 1 1 d .
H16 H 0.3930 0.2079 0.0658 0.080 Uiso 1 1 calc R
C17 C 0.4368(3) 0.18377(17) 0.16655(17) 0.0607(7) Uani 1 1 d .
H17 H 0.3528 0.1769 0.1782 0.073 Uiso 1 1 calc R
C18 C 0.5360(2) 0.17505(14) 0.21659(14) 0.0474(6) Uani 1 1 d .
H18 H 0.5172 0.1625 0.2613 0.057 Uiso 1 1 calc R
C19 C 1.0536(3) 0.21878(19) 0.20317(19) 0.0698(9) Uani 1 1 d .
C20 C 1.0494(3) 0.1599(2) 0.15547(17) 0.0677(9) Uani 1 1 d .
C21 C 1.1097(3) 0.0994(2) 0.19015(19) 0.0678(9) Uani 1 1 d .
C22 C 1.1485(3) 0.12034(19) 0.25853(19) 0.0658(8) Uani 1 1 d .
C23 C 1.1162(3) 0.1940(2) 0.26643(18) 0.0673(9) Uani 1 1 d .
C24 C 1.0044(4) 0.2940(2) 0.1889(3) 0.1054(15) Uani 1 1 d .
H24A H 0.9472 0.3076 0.2233 0.158 Uiso 1 1 calc R
H24B H 0.9594 0.2954 0.1440 0.158 Uiso 1 1 calc R
H24C H 1.0750 0.3275 0.1900 0.158 Uiso 1 1 calc R
C25 C 1.0133(4) 0.1643(3) 0.07912(18) 0.1013(14) Uani 1 1 d .
H25A H 1.0877 0.1763 0.0550 0.152 Uiso 1 1 calc R
H25B H 0.9493 0.2013 0.0706 0.152 Uiso 1 1 calc R
H25C H 0.9798 0.1183 0.0630 0.152 Uiso 1 1 calc R
C26 C 1.1405(4) 0.0268(3) 0.1582(2) 0.1085(16) Uani 1 1 d .
H26A H 1.0820 0.0179 0.1188 0.163 Uiso 1 1 calc R
H26B H 1.1326 -0.0112 0.1916 0.163 Uiso 1 1 calc R
H26C H 1.2266 0.0277 0.1439 0.163 Uiso 1 1 calc R
C27 C 1.2313(3) 0.0762(3) 0.3098(3) 0.1021(14) Uani 1 1 d .
H27A H 1.3191 0.0794 0.2986 0.153 Uiso 1 1 calc R
H27B H 1.2042 0.0263 0.3079 0.153 Uiso 1 1 calc R
H27C H 1.2233 0.0950 0.3556 0.153 Uiso 1 1 calc R
C28 C 1.1681(4) 0.2423(3) 0.3241(2) 0.1028(15) Uani 1 1 d .
H28A H 1.1573 0.2190 0.3677 0.154 Uiso 1 1 calc R
H28B H 1.1226 0.2878 0.3222 0.154 Uiso 1 1 calc R
H28C H 1.2575 0.2511 0.3193 0.154 Uiso 1 1 calc R
C29 C 0.8187(3) 0.23184(16) 0.41051(15) 0.0591(7) Uani 1 1 d .
C30 C 0.8687(3) 0.16929(16) 0.44594(14) 0.0558(7) Uani 1 1 d .
C31 C 0.7653(3) 0.12244(16) 0.45818(13) 0.0556(7) Uani 1 1 d .
C32 C 0.6495(3) 0.15629(19) 0.43018(14) 0.0566(7) Uani 1 1 d .
C33 C 0.6849(3) 0.22337(16) 0.40102(14) 0.0561(7) Uani 1 1 d .
C34 C 0.8886(4) 0.2994(2) 0.3910(2) 0.0918(12) Uani 1 1 d .
H34A H 0.8866 0.3032 0.3416 0.138 Uiso 1 1 calc R
H34B H 0.9759 0.2968 0.4096 0.138 Uiso 1 1 calc R
H34C H 0.8480 0.3412 0.4095 0.138 Uiso 1 1 calc R
C35 C 1.0054(3) 0.1548(2) 0.47230(19) 0.0803(10) Uani 1 1 d .
H35A H 1.0586 0.1946 0.4600 0.120 Uiso 1 1 calc R
H35B H 1.0349 0.1107 0.4520 0.120 Uiso 1 1 calc R
H35C H 1.0097 0.1498 0.5217 0.120 Uiso 1 1 calc R
C36 C 0.7737(4) 0.0550(2) 0.50254(17) 0.0843(11) Uani 1 1 d .
H36A H 0.8455 0.0261 0.4907 0.126 Uiso 1 1 calc R
H36B H 0.6964 0.0271 0.4947 0.126 Uiso 1 1 calc R
H36C H 0.7844 0.0687 0.5504 0.126 Uiso 1 1 calc R
C37 C 0.5168(3) 0.1297(2) 0.43712(19) 0.0849(12) Uani 1 1 d .
H37A H 0.4895 0.1432 0.4817 0.127 Uiso 1 1 calc R
H37B H 0.5148 0.0777 0.4326 0.127 Uiso 1 1 calc R
H37C H 0.4604 0.1511 0.4016 0.127 Uiso 1 1 calc R
C38 C 0.5948(4) 0.2801(2) 0.36887(19) 0.0894(12) Uani 1 1 d .
H38A H 0.6091 0.3256 0.3923 0.134 Uiso 1 1 calc R
H38B H 0.5078 0.2648 0.3729 0.134 Uiso 1 1 calc R
H38C H 0.6101 0.2857 0.3209 0.134 Uiso 1 1 calc R
H1 H 1.023(3) -0.0278(18) 0.3288(16) 0.067(9) Uiso 1 1 d .
H2 H 0.928(3) -0.0218(19) 0.3902(19) 0.083(11) Uiso 1 1 d .

loop_
_atom_site_aniso_label
_atom_site_aniso_U_11
_atom_site_aniso_U_22
_atom_site_aniso_U_33
_atom_site_aniso_U_23
_atom_site_aniso_U_13
_atom_site_aniso_U_12
Ru1 0.03681(11) 0.04590(12) 0.03486(11) -0.00288(8) 0.00306(8) -0.00353(7)
Ru2 0.04469(11) 0.03820(11) 0.02650(10) -0.00043(7) 0.00150(8) 0.00193(7)
N1 0.0426(10) 0.0375(10) 0.0329(10) 0.0030(8) 0.0021(8) 0.0007(8)
N2 0.0607(14) 0.0622(15) 0.0470(13) -0.0143(11) -0.0032(11) -0.0002(11)
N3 0.0680(15) 0.0452(13) 0.0609(15) -0.0009(11) 0.0167(12) -0.0129(11)
C1 0.0437(13) 0.0463(13) 0.0404(13) -0.0042(10) -0.0021(10) 0.0023(10)
C2 0.0649(19) 0.0591(19) 0.071(2) 0.0119(16) 0.0020(17) 0.0171(15)
C3 0.0423(12) 0.0478(14) 0.0339(12) -0.0023(10) 0.0037(10) 0.0042(10)
C4 0.0508(14) 0.0435(13) 0.0359(12) 0.0034(10) 0.0096(11) 0.0023(10)
C5 0.0706(18) 0.0619(18) 0.0404(15) -0.0119(12) -0.0148(13) 0.0020(14)
C6 0.098(3) 0.119(3) 0.0467(19) -0.0008(19) -0.0011(19) -0.008(2)
C7 0.136(4) 0.073(3) 0.086(3) -0.035(2) -0.020(3) 0.014(2)
C8 0.068(2) 0.101(3) 0.072(2) 0.003(2) -0.0128(18) -0.0014(19)
C9 0.081(2) 0.0424(15) 0.073(2) -0.0019(14) 0.0261(17) -0.0167(14)
C10 0.133(4) 0.056(2) 0.127(4) 0.005(2) 0.040(3) 0.013(2)
C11 0.091(3) 0.070(3) 0.396(12) 0.007(5) 0.044(5) -0.028(3)
C12 0.545(15) 0.096(4) 0.067(3) 0.018(3) 0.017(6) -0.131(7)
C13 0.0502(13) 0.0323(12) 0.0379(12) 0.0013(9) 0.0035(11) 0.0045(9)
C14 0.0623(17) 0.0572(16) 0.0409(14) 0.0110(12) 0.0055(13) 0.0081(12)
C15 0.087(2) 0.0651(19) 0.0405(15) 0.0099(13) -0.0061(15) 0.0194(16)
C16 0.071(2) 0.0654(19) 0.0587(19) -0.0034(15) -0.0237(16) 0.0181(15)
C17 0.0520(16) 0.0628(18) 0.0658(19) -0.0041(15) -0.0075(14) 0.0084(13)
C18 0.0467(13) 0.0523(15) 0.0427(14) 0.0005(11) 0.0008(11) 0.0047(11)
C19 0.0563(17) 0.074(2) 0.081(2) 0.0091(18) 0.0155(17) -0.0238(15)
C20 0.0508(16) 0.098(3) 0.0559(18) 0.0048(17) 0.0171(14) -0.0201(16)
C21 0.0428(14) 0.088(2) 0.075(2) -0.0146(19) 0.0158(15) -0.0068(15)
C22 0.0379(14) 0.085(2) 0.074(2) -0.0067(17) 0.0017(14) -0.0069(13)
C23 0.0459(15) 0.089(2) 0.068(2) -0.0126(17) 0.0107(15) -0.0246(15)
C24 0.107(3) 0.074(3) 0.135(4) 0.022(3) 0.013(3) -0.031(2)
C25 0.089(3) 0.163(4) 0.055(2) 0.015(2) 0.027(2) -0.028(3)
C26 0.070(2) 0.137(4) 0.123(4) -0.049(3) 0.036(2) 0.014(2)
C27 0.0481(18) 0.132(4) 0.124(4) 0.010(3) -0.014(2) 0.005(2)
C28 0.081(2) 0.131(4) 0.096(3) -0.037(3) 0.008(2) -0.049(3)
C29 0.081(2) 0.0530(16) 0.0425(15) -0.0136(12) 0.0009(14) 0.0023(14)
C30 0.0660(17) 0.0639(18) 0.0362(14) -0.0129(12) -0.0071(13) 0.0066(14)
C31 0.0743(19) 0.0674(18) 0.0245(12) -0.0003(11) -0.0010(12) 0.0067(14)
C32 0.0587(16) 0.080(2) 0.0318(13) -0.0140(13) 0.0060(12) 0.0082(14)
C33 0.0705(18) 0.0597(17) 0.0376(14) -0.0122(12) -0.0001(13) 0.0213(14)
C34 0.124(3) 0.061(2) 0.092(3) -0.012(2) 0.018(3) -0.017(2)
C35 0.072(2) 0.100(3) 0.065(2) -0.0140(19) -0.0210(17) 0.0058(19)
C36 0.117(3) 0.093(3) 0.0420(17) 0.0176(17) 0.0049(19) 0.002(2)
C37 0.072(2) 0.125(4) 0.060(2) -0.015(2) 0.0234(19) -0.003(2)
C38 0.118(3) 0.079(2) 0.069(2) -0.0204(19) -0.013(2) 0.048(2)

loop_
_atom_type_symbol
_atom_type_description
_atom_type_scat_dispersion_real
_atom_type_scat_dispersion_imag
_atom_type_scat_source
C C 0.0033 0.0016 'International Tables Vol C Tables 4.2.6.8 and 6.1.1.4'
H H 0.0000 0.0000 'International Tables Vol C Tables 4.2.6.8 and 6.1.1.4'
N N 0.0061 0.0033 'International Tables Vol C Tables 4.2.6.8 and 6.1.1.4'
Ru Ru -1.2594 0.8363 'International Tables Vol C Tables 4.2.6.8 and 6.1.1.4'

loop_
_geom_angle_atom_site_label_1
_geom_angle_atom_site_label_2
_geom_angle_atom_site_label_3
_geom_angle
C3 Ru1 C1 88.96(10)
C3 Ru1 N1 89.29(9)
C1 Ru1 N1 95.89(9)
C3 Ru1 C21 92.29(11)
C1 Ru1 C21 111.57(13)
N1 Ru1 C21 152.51(12)
C3 Ru1 C20 93.99(12)
C1 Ru1 C20 148.77(12)
N1 Ru1 C20 115.21(11)
C21 Ru1 C20 37.30(14)
C3 Ru1 C22 123.35(11)
C1 Ru1 C22 91.38(12)
N1 Ru1 C22 146.73(10)
C21 Ru1 C22 36.55(12)
C20 Ru1 C22 61.25(13)
C3 Ru1 C19 126.74(12)
C1 Ru1 C19 141.93(12)
N1 Ru1 C19 97.14(10)
C21 Ru1 C19 60.47(13)
C20 Ru1 C19 36.22(13)
C22 Ru1 C19 59.67(13)
C3 Ru1 C23 151.04(10)
C1 Ru1 C23 106.91(11)
N1 Ru1 C23 112.26(11)
C21 Ru1 C23 59.58(12)
C20 Ru1 C23 59.92(12)
C22 Ru1 C23 35.15(11)
C19 Ru1 C23 35.33(12)
C3 Ru1 Ru2 97.29(7)
C1 Ru1 Ru2 48.60(7)
N1 Ru1 Ru2 48.45(5)
C21 Ru1 Ru2 157.46(10)
C20 Ru1 Ru2 159.73(11)
C22 Ru1 Ru2 123.73(9)
C19 Ru1 Ru2 125.83(9)
C23 Ru1 Ru2 111.43(8)
C4 Ru2 N1 97.95(9)
C4 Ru2 C1 81.43(10)
N1 Ru2 C1 96.60(9)
C4 Ru2 C31 100.56(11)
N1 Ru2 C31 154.82(9)
C1 Ru2 C31 102.89(10)
C4 Ru2 C32 92.20(11)
N1 Ru2 C32 125.43(10)
C1 Ru2 C32 137.97(11)
C31 Ru2 C32 37.30(10)
C4 Ru2 C33 119.27(11)
N1 Ru2 C33 95.24(9)
C1 Ru2 C33 154.35(10)
C31 Ru2 C33 60.73(10)
C32 Ru2 C33 36.42(11)
C4 Ru2 C30 135.08(11)
N1 Ru2 C30 126.83(10)
C1 Ru2 C30 95.23(10)
C31 Ru2 C30 36.22(11)
C32 Ru2 C30 60.91(11)
C33 Ru2 C30 59.65(10)
C4 Ru2 C29 152.37(11)
N1 Ru2 C29 96.19(9)
C1 Ru2 C29 120.31(11)
C31 Ru2 C29 60.18(11)
C32 Ru2 C29 60.35(11)
C33 Ru2 C29 35.46(11)
C30 Ru2 C29 35.64(10)
C4 Ru2 Ru1 98.01(7)
N1 Ru2 Ru1 49.25(5)
C1 Ru2 Ru1 48.52(7)
C31 Ru2 Ru1 142.60(8)
C32 Ru2 Ru1 169.04(9)
C33 Ru2 Ru1 133.06(8)
C30 Ru2 Ru1 113.09(8)
C29 Ru2 Ru1 109.19(8)
C13 N1 Ru2 127.33(15)
C13 N1 Ru1 125.25(15)
Ru2 N1 Ru1 82.30(7)
C3 N2 C5 159.4(3)
C4 N3 C9 150.2(3)
C2 C1 Ru1 139.3(2)
C2 C1 Ru2 137.8(2)
Ru1 C1 Ru2 82.88(9)
N2 C3 Ru1 172.8(2)
N3 C4 Ru2 173.5(2)
N2 C5 C7 108.5(3)
N2 C5 C8 107.3(2)
C7 C5 C8 111.6(3)
N2 C5 C6 107.6(3)
C7 C5 C6 110.9(3)
C8 C5 C6 110.7(3)
N3 C9 C12 108.2(3)
N3 C9 C11 109.8(3)
C12 C9 C11 112.6(5)
N3 C9 C10 107.6(3)
C12 C9 C10 109.4(5)
C11 C9 C10 109.0(4)
N1 C13 C14 120.4(2)
N1 C13 C18 123.8(2)
C14 C13 C18 115.6(2)
C15 C14 C13 121.8(3)
C16 C15 C14 121.2(3)
C15 C16 C17 118.6(3)
C18 C17 C16 121.1(3)
C17 C18 C13 121.7(3)
C23 C19 C20 108.0(3)
C23 C19 C24 126.0(4)
C20 C19 C24 126.0(4)
C23 C19 Ru1 73.83(17)
C20 C19 Ru1 68.52(17)
C24 C19 Ru1 124.6(2)
C21 C20 C19 107.1(3)
C21 C20 C25 125.4(4)
C19 C20 C25 126.4(4)
C21 C20 Ru1 70.48(17)
C19 C20 Ru1 75.27(18)
C25 C20 Ru1 128.8(2)
C20 C21 C22 108.6(3)
C20 C21 C26 126.5(4)
C22 C21 C26 124.6(4)
C20 C21 Ru1 72.22(17)
C22 C21 Ru1 74.36(17)
C26 C21 Ru1 124.3(2)
C23 C22 C21 108.0(3)
C23 C22 C27 125.2(3)
C21 C22 C27 125.9(4)
C23 C22 Ru1 75.59(17)
C21 C22 Ru1 69.09(17)
C27 C22 Ru1 129.3(2)
C22 C23 C19 108.3(3)
C22 C23 C28 125.0(4)
C19 C23 C28 125.0(4)
C22 C23 Ru1 69.26(16)
C19 C23 Ru1 70.83(16)
C28 C23 Ru1 137.3(2)
C33 C29 C30 107.7(3)
C33 C29 C34 123.7(3)
C30 C29 C34 128.4(3)
C33 C29 Ru2 70.39(16)
C30 C29 Ru2 71.01(16)
C34 C29 Ru2 128.1(2)
C29 C30 C31 108.2(3)
C29 C30 C35 128.0(3)
C31 C30 C35 123.6(3)
C29 C30 Ru2 73.35(16)
C31 C30 Ru2 69.56(15)
C35 C30 Ru2 126.2(2)
C30 C31 C32 107.9(3)
C30 C31 C36 125.5(3)
C32 C31 C36 125.9(3)
C30 C31 Ru2 74.22(15)
C32 C31 Ru2 71.26(15)
C36 C31 Ru2 127.4(2)
C33 C32 C31 107.0(3)
C33 C32 C37 126.4(3)
C31 C32 C37 126.4(3)
C33 C32 Ru2 73.51(15)
C31 C32 Ru2 71.44(15)
C37 C32 Ru2 125.1(2)
C29 C33 C32 109.2(3)
C29 C33 C38 124.4(3)
C32 C33 C38 126.3(3)
C29 C33 Ru2 74.15(15)
C32 C33 Ru2 70.07(15)
C38 C33 Ru2 125.1(2)

loop_
_geom_bond_atom_site_label_1
_geom_bond_atom_site_label_2
_geom_bond_distance
Ru1 C3 1.894(3)
Ru1 C1 2.022(3)
Ru1 N1 2.0474(19)
Ru1 C21 2.216(3)
Ru1 C20 2.239(3)
Ru1 C22 2.285(3)
Ru1 C19 2.327(3)
Ru1 C23 2.366(3)
Ru1 Ru2 2.6782(6)
Ru2 C4 1.889(3)
Ru2 N1 2.0224(19)
Ru2 C1 2.025(2)
Ru2 C31 2.244(3)
Ru2 C32 2.242(3)
Ru2 C33 2.287(3)
Ru2 C30 2.305(3)
Ru2 C29 2.335(3)
N1 C13 1.373(3)
N2 C3 1.150(3)
N2 C5 1.455(3)
N3 C4 1.163(3)
N3 C9 1.467(3)
C1 C2 1.310(4)
C5 C7 1.513(5)
C5 C8 1.516(4)
C5 C6 1.520(5)
C9 C12 1.474(6)
C9 C11 1.459(6)
C9 C10 1.510(5)
C13 C14 1.411(3)
C13 C18 1.404(3)
C14 C15 1.385(4)
C15 C16 1.360(5)
C16 C17 1.385(4)
C17 C18 1.380(4)
C19 C23 1.425(5)
C19 C20 1.422(5)
C19 C24 1.495(5)
C20 C21 1.425(5)
C20 C25 1.504(5)
C21 C22 1.413(5)
C21 C26 1.515(5)
C22 C23 1.406(5)
C22 C27 1.509(5)
C23 C28 1.500(5)
C29 C33 1.408(4)
C29 C30 1.420(4)
C29 C34 1.501(5)
C30 C31 1.415(4)
C30 C35 1.509(4)
C31 C32 1.435(4)
C31 C36 1.508(4)
C32 C33 1.416(4)
C32 C37 1.487(4)
C33 C38 1.511(4)

loop_
_cod_changelog_entry_id
_cod_changelog_entry_author
_cod_changelog_entry_date
_cod_changelog_entry_text
1 'Vaitkus, Antanas' 2022-05-06T23:33:00+03:00
;
 Replaced the '&#x00C2;&#x00A5;' sequences with backslash symbols ('\')
 in multiple data values.
;
